data_4348902
loop_
_publ_author_name
'Bai, Shi-Qiang'
'Jiang, Lu'
'Tan, Ai Lin'
'Yeo, Sing Chen'
'Young, David James'
'Andy Hor, T. S.'

_publ_section_title
;
 Assembly of photoluminescent [CunIn] (n = 4, 6 and 8) clusters by
 clickable hybrid [N,S] ligands
;
_journal_issue 11
_journal_name_full 'Inorganic Chemistry Frontiers'
_journal_page_first 1011
_journal_paper_doi 10.1039/C5QI00030K
_journal_volume 2
_journal_year 2015
_chemical_formula_sum 'C42 H50 Cu8 I8 N10 S2'
_chemical_formula_weight 2282.56
_space_group_crystal_system triclinic
_space_group_IT_number 2
_space_group_name_Hall '-P 1'
_space_group_name_H-M_alt 'P -1'
_atom_sites_solution_hydrogens geom
_audit_creation_method SHELXL-2014
_audit_update_record
;
2014-12-12 deposited with the CCDC.
2015-09-06 downloaded from the CCDC.
;
_cell_angle_alpha 103.4770(10)
_cell_angle_beta 95.743(2)
_cell_angle_gamma 96.4960(10)
_cell_formula_units_Z 2
_cell_length_a 9.3044(6)
_cell_length_b 12.4409(8)
_cell_length_c 26.2206(16)
_cell_measurement_reflns_used 9997
_cell_measurement_temperature 100(2)
_cell_measurement_theta_max 26.38
_cell_measurement_theta_min 2.57
_cell_volume 2907.4(3)
_computing_cell_refinement 'Bruker DUO'
_computing_data_collection 'Bruker DUO'
_computing_data_reduction 'Bruker SAINT'
_computing_molecular_graphics 'Bruker SHELXTL'
_computing_publication_material 'Bruker SHELXTL'
_computing_structure_refinement 'Bruker SHELXTL'
_computing_structure_solution 'Bruker SHELXTL'
_diffrn_ambient_temperature 100(2)
_diffrn_measured_fraction_theta_full 0.998
_diffrn_measured_fraction_theta_max 0.995
_diffrn_measurement_device_type 'APEX DUO'
_diffrn_measurement_method 'phi and omega scans'
_diffrn_radiation_type MoK\a
_diffrn_radiation_wavelength 0.71073
_diffrn_reflns_av_R_equivalents 0.0508
_diffrn_reflns_av_unetI/netI 0.0322
_diffrn_reflns_Laue_measured_fraction_full 0.998
_diffrn_reflns_Laue_measured_fraction_max 0.995
_diffrn_reflns_limit_h_max 11
_diffrn_reflns_limit_h_min -11
_diffrn_reflns_limit_k_max 15
_diffrn_reflns_limit_k_min -15
_diffrn_reflns_limit_l_max 32
_diffrn_reflns_limit_l_min -32
_diffrn_reflns_number 89730
_diffrn_reflns_point_group_measured_fraction_full 0.998
_diffrn_reflns_point_group_measured_fraction_max 0.995
_diffrn_reflns_theta_full 25.242
_diffrn_reflns_theta_max 26.410
_diffrn_reflns_theta_min 0.805
_diffrn_source 'sealed tube'
_exptl_absorpt_coefficient_mu 7.227
_exptl_absorpt_correction_T_max 0.7454
_exptl_absorpt_correction_T_min 0.6123
_exptl_absorpt_correction_type multi-scan
_exptl_absorpt_process_details 'SADABS, (Sheldrick 2008)'
_exptl_crystal_colour orange
_exptl_crystal_density_diffrn 2.607
_exptl_crystal_density_method 'not measured'
_exptl_crystal_description block
_exptl_crystal_F_000 2120
_exptl_crystal_size_max 0.150
_exptl_crystal_size_mid 0.120
_exptl_crystal_size_min 0.050
_refine_diff_density_max 8.297
_refine_diff_density_min -2.182
_refine_diff_density_rms 0.347
_refine_ls_extinction_method none
_refine_ls_goodness_of_fit_ref 1.045
_refine_ls_hydrogen_treatment constr
_refine_ls_matrix_type full
_refine_ls_number_parameters 631
_refine_ls_number_reflns 11909
_refine_ls_number_restraints 0
_refine_ls_restrained_S_all 1.045
_refine_ls_R_factor_all 0.0651
_refine_ls_R_factor_gt 0.0564
_refine_ls_shift/su_max 0.001
_refine_ls_shift/su_mean 0.000
_refine_ls_structure_factor_coef Fsqd
_refine_ls_weighting_details 'w=1/[\s^2^(Fo^2^)+(0.0881P)^2^+48.3682P] where P=(Fo^2^+2Fc^2^)/3'
_refine_ls_weighting_scheme calc
_refine_ls_wR_factor_gt 0.1460
_refine_ls_wR_factor_ref 0.1530
_reflns_Friedel_coverage 0.000
_reflns_number_gt 10285
_reflns_number_total 11909
_reflns_threshold_expression 'I > 2\s(I)'
_cod_data_source_file c5qi00030k1.cif
_cod_data_source_block 3
_cod_database_code 4348902
_shelx_space_group_comment
;
The symmetry employed for this shelxl refinement is uniquely defined
by the following loop, which should always be used as a source of
symmetry information in preference to the above space-group names.
They are only intended as comments.
;
_shelx_estimated_absorpt_t_min 0.410
_shelx_estimated_absorpt_t_max 0.714
_shelxl_version_number 2014-3

loop_
_space_group_symop_operation_xyz
'x, y, z'
'-x, -y, -z'

loop_
_atom_site_label
_atom_site_type_symbol
_atom_site_fract_x
_atom_site_fract_y
_atom_site_fract_z
_atom_site_U_iso_or_equiv
_atom_site_adp_type
_atom_site_occupancy
_atom_site_site_symmetry_order
_atom_site_calc_flag
_atom_site_refinement_flags_posn
_atom_site_refinement_flags_adp
Cu1 Cu -0.18133(12) 0.23162(9) 0.13566(5) 0.0179(2) Uani 1 1 d . .
Cu2 Cu -0.38094(13) 0.36888(10) 0.13299(5) 0.0208(3) Uani 1 1 d . .
Cu3 Cu -0.09280(13) 0.52241(10) 0.16820(5) 0.0219(3) Uani 1 1 d . .
Cu4 Cu -0.19567(14) 0.71564(10) 0.23184(5) 0.0242(3) Uani 1 1 d . .
Cu5 Cu 0.11070(14) 0.78377(10) 0.27032(5) 0.0238(3) Uani 1 1 d . .
Cu6 Cu 0.06460(13) 1.00466(10) 0.33159(5) 0.0206(2) Uani 1 1 d . .
Cu7 Cu 0.39455(13) 1.13341(10) 0.36102(5) 0.0238(3) Uani 1 1 d . .
Cu8 Cu 0.22183(12) 1.29557(9) 0.37581(4) 0.0163(2) Uani 1 1 d . .
I1 I -0.44014(6) 0.17694(5) 0.15642(2) 0.01713(14) Uani 1 1 d . .
I2 I -0.17902(6) 0.37708(5) 0.06976(2) 0.01765(14) Uani 1 1 d . .
I3 I -0.29964(6) 0.51029(4) 0.22863(2) 0.01385(13) Uani 1 1 d . .
I4 I 0.00778(7) 0.72378(5) 0.16694(2) 0.02032(15) Uani 1 1 d . .
I5 I -0.09899(7) 0.82047(5) 0.33277(2) 0.01877(14) Uani 1 1 d . .
I6 I 0.28262(6) 0.97104(5) 0.27473(2) 0.01763(14) Uani 1 1 d . .
I7 I 0.19713(6) 1.13722(5) 0.43007(2) 0.01668(14) Uani 1 1 d . .
I8 I 0.44523(6) 1.31406(5) 0.32679(2) 0.01898(14) Uani 1 1 d . .
N1 N -0.0766(8) 0.0928(6) 0.1100(3) 0.0158(15) Uani 1 1 d . .
N2 N 0.1173(8) 0.2698(7) 0.1931(3) 0.0170(15) Uani 1 1 d . .
N3 N 0.0017(8) 0.3227(6) 0.1853(3) 0.0152(15) Uani 1 1 d . .
N4 N 0.0557(8) 0.4278(6) 0.1885(3) 0.0150(15) Uani 1 1 d . .
N5 N 0.1391(8) 1.4458(6) 0.4025(3) 0.0135(14) Uani 1 1 d . .
N6 N -0.0516(8) 1.2951(6) 0.3068(3) 0.0150(15) Uani 1 1 d . .
N7 N 0.0353(8) 1.2265(6) 0.3235(3) 0.0161(15) Uani 1 1 d . .
N8 N -0.0442(8) 1.1276(6) 0.3129(3) 0.0148(15) Uani 1 1 d . .
N9 N 0.5671(10) 1.0878(7) 0.3961(3) 0.0258(18) Uani 1 1 d . .
N10 N -0.5580(9) 0.4060(7) 0.0953(3) 0.0222(17) Uani 1 1 d . .
S1 S 0.2343(2) 0.65846(18) 0.30209(9) 0.0165(4) Uani 1 1 d . .
S2 S -0.3615(3) 0.8220(2) 0.20305(10) 0.0239(5) Uani 1 1 d . .
C1 C -0.2511(11) 0.0351(8) 0.0318(4) 0.025(2) Uani 1 1 d . .
H1A H -0.2972 0.0991 0.0437 0.030 Uiso 1 1 calc R U
C2 C -0.3063(12) -0.0381(8) -0.0149(4) 0.028(2) Uani 1 1 d . .
H2A H -0.3907 -0.0254 -0.0350 0.034 Uiso 1 1 calc R U
C3 C -0.2385(12) -0.1335(9) -0.0339(4) 0.030(2) Uani 1 1 d . .
H3A H -0.2784 -0.1857 -0.0662 0.036 Uiso 1 1 calc R U
C4 C -0.1164(12) -0.1497(7) -0.0055(4) 0.026(2) Uani 1 1 d . .
H4A H -0.0691 -0.2122 -0.0189 0.031 Uiso 1 1 calc R U
C5 C -0.0585(11) -0.0761(7) 0.0432(4) 0.0202(19) Uani 1 1 d . .
C6 C -0.1278(10) 0.0186(7) 0.0627(4) 0.0179(18) Uani 1 1 d . .
C7 C 0.0664(12) -0.0915(8) 0.0744(4) 0.026(2) Uani 1 1 d . .
H7A H 0.1154 -0.1539 0.0626 0.031 Uiso 1 1 calc R U
C8 C 0.1170(12) -0.0163(8) 0.1218(4) 0.024(2) Uani 1 1 d . .
H8A H 0.2012 -0.0259 0.1431 0.029 Uiso 1 1 calc R U
C9 C 0.0419(10) 0.0754(7) 0.1385(4) 0.0168(18) Uani 1 1 d . .
C10 C 0.0926(11) 0.1518(8) 0.1921(4) 0.022(2) Uani 1 1 d . .
H10A H 0.0190 0.1403 0.2158 0.026 Uiso 1 1 calc R U
H10B H 0.1845 0.1304 0.2066 0.026 Uiso 1 1 calc R U
C11 C 0.2430(11) 0.3379(8) 0.1998(4) 0.0204(19) Uani 1 1 d . .
H11A H 0.3385 0.3190 0.2050 0.024 Uiso 1 1 calc R U
C12 C 0.2061(9) 0.4417(8) 0.1978(3) 0.0164(18) Uani 1 1 d . .
C13 C 0.2969(10) 0.5513(8) 0.2020(4) 0.021(2) Uani 1 1 d . .
H13A H 0.2352 0.6003 0.1880 0.026 Uiso 1 1 calc R U
H13B H 0.3757 0.5386 0.1795 0.026 Uiso 1 1 calc R U
C14 C 0.3653(10) 0.6114(9) 0.2581(4) 0.022(2) Uani 1 1 d . .
H14A H 0.4346 0.6768 0.2566 0.027 Uiso 1 1 calc R U
H14B H 0.4217 0.5605 0.2731 0.027 Uiso 1 1 calc R U
C15 C 0.3701(10) 0.7378(8) 0.3567(4) 0.0188(18) Uani 1 1 d . .
H15A H 0.4306 0.7958 0.3442 0.023 Uiso 1 1 calc R U
C16 C 0.3037(12) 0.7952(9) 0.4045(4) 0.030(2) Uani 1 1 d . .
H16A H 0.2142 0.7487 0.4087 0.036 Uiso 1 1 calc R U
H16B H 0.2789 0.8686 0.4009 0.036 Uiso 1 1 calc R U
C17 C 0.4213(14) 0.8095(11) 0.4517(4) 0.039(3) Uani 1 1 d . .
H17A H 0.3796 0.7816 0.4802 0.047 Uiso 1 1 calc R U
H17B H 0.4615 0.8893 0.4658 0.047 Uiso 1 1 calc R U
C18 C 0.5417(14) 0.7421(11) 0.4318(5) 0.041(3) Uani 1 1 d . .
H18A H 0.6274 0.7921 0.4272 0.049 Uiso 1 1 calc R U
H18B H 0.5730 0.6984 0.4569 0.049 Uiso 1 1 calc R U
C19 C 0.4728(12) 0.6651(9) 0.3790(4) 0.028(2) Uani 1 1 d . .
H19A H 0.4173 0.5962 0.3838 0.034 Uiso 1 1 calc R U
H19B H 0.5475 0.6445 0.3555 0.034 Uiso 1 1 calc R U
C20 C 0.2821(10) 1.4837(8) 0.4875(4) 0.0194(19) Uani 1 1 d . .
H20A H 0.3343 1.4240 0.4742 0.023 Uiso 1 1 calc R U
C21 C 0.3192(11) 1.5444(8) 0.5386(4) 0.023(2) Uani 1 1 d . .
H21A H 0.3980 1.5283 0.5602 0.028 Uiso 1 1 calc R U
C22 C 0.2399(12) 1.6312(8) 0.5590(4) 0.025(2) Uani 1 1 d . .
H22A H 0.2644 1.6725 0.5948 0.030 Uiso 1 1 calc R U
C23 C 0.1290(11) 1.6563(7) 0.5282(4) 0.021(2) Uani 1 1 d . .
H23A H 0.0769 1.7152 0.5426 0.025 Uiso 1 1 calc R U
C24 C 0.0901(10) 1.5960(7) 0.4748(4) 0.0172(18) Uani 1 1 d . .
C25 C 0.1692(10) 1.5070(7) 0.4542(3) 0.0150(17) Uani 1 1 d . .
C26 C -0.0203(11) 1.6198(7) 0.4395(4) 0.0204(19) Uani 1 1 d . .
H26A H -0.0765 1.6774 0.4518 0.024 Uiso 1 1 calc R U
C27 C -0.0457(10) 1.5612(7) 0.3888(4) 0.0178(18) Uani 1 1 d . .
H27A H -0.1176 1.5790 0.3649 0.021 Uiso 1 1 calc R U
C28 C 0.0350(10) 1.4730(7) 0.3710(4) 0.0181(18) Uani 1 1 d . .
C29 C 0.0124(10) 1.4124(7) 0.3137(3) 0.0168(18) Uani 1 1 d . .
H29A H -0.0533 1.4496 0.2936 0.020 Uiso 1 1 calc R U
H29B H 0.1071 1.4149 0.2996 0.020 Uiso 1 1 calc R U
C30 C -0.1837(10) 1.2404(7) 0.2861(3) 0.0157(17) Uani 1 1 d . .
H30A H -0.2637 1.2698 0.2716 0.019 Uiso 1 1 calc R U
C31 C -0.1801(9) 1.1330(7) 0.2901(3) 0.0136(17) Uani 1 1 d . .
C32 C -0.2924(10) 1.0321(7) 0.2714(4) 0.0175(18) Uani 1 1 d . .
H32A H -0.3901 1.0549 0.2656 0.021 Uiso 1 1 calc R U
H32B H -0.2938 0.9885 0.2985 0.021 Uiso 1 1 calc R U
C33 C -0.2562(10) 0.9602(8) 0.2196(4) 0.0188(18) Uani 1 1 d . .
H33A H -0.1509 0.9535 0.2231 0.023 Uiso 1 1 calc R U
H33B H -0.2774 0.9971 0.1906 0.023 Uiso 1 1 calc R U
C34 C -0.3707(12) 0.7929(9) 0.1304(4) 0.029(2) Uani 1 1 d . .
H34A H -0.2711 0.8141 0.1215 0.035 Uiso 1 1 calc R U
C35 C -0.4190(13) 0.6712(9) 0.1046(4) 0.033(2) Uani 1 1 d . .
H35A H -0.5035 0.6409 0.1197 0.040 Uiso 1 1 calc R U
H35B H -0.3387 0.6264 0.1078 0.040 Uiso 1 1 calc R U
C36 C -0.4610(15) 0.6756(10) 0.0471(4) 0.037(3) Uani 1 1 d . .
H36A H -0.3732 0.6854 0.0293 0.044 Uiso 1 1 calc R U
H36B H -0.5251 0.6067 0.0270 0.044 Uiso 1 1 calc R U
C37 C -0.5398(16) 0.7748(11) 0.0523(6) 0.050(4) Uani 1 1 d . .
H37A H -0.6456 0.7522 0.0516 0.060 Uiso 1 1 calc R U
H37B H -0.5256 0.8104 0.0228 0.060 Uiso 1 1 calc R U
C38 C -0.4769(15) 0.8557(10) 0.1049(5) 0.042(3) Uani 1 1 d . .
H38A H -0.5547 0.8745 0.1271 0.050 Uiso 1 1 calc R U
H38B H -0.4256 0.9254 0.0993 0.050 Uiso 1 1 calc R U
C39 C 0.6617(11) 1.0647(8) 0.4213(4) 0.021(2) Uani 1 1 d . .
C40 C 0.7837(12) 1.0365(9) 0.4540(4) 0.029(2) Uani 1 1 d . .
C41 C -0.6558(11) 0.4339(9) 0.0745(4) 0.023(2) Uani 1 1 d . .
C42 C -0.7801(12) 0.4734(11) 0.0501(5) 0.039(3) Uani 1 1 d . .

loop_
_atom_site_aniso_label
_atom_site_aniso_U_11
_atom_site_aniso_U_22
_atom_site_aniso_U_33
_atom_site_aniso_U_23
_atom_site_aniso_U_13
_atom_site_aniso_U_12
Cu1 0.0163(5) 0.0166(5) 0.0215(6) 0.0032(4) 0.0043(4) 0.0069(4)
Cu2 0.0211(6) 0.0186(6) 0.0249(6) 0.0081(5) 0.0006(5) 0.0085(5)
Cu3 0.0176(6) 0.0223(6) 0.0281(6) 0.0103(5) 0.0038(5) 0.0040(5)
Cu4 0.0325(7) 0.0169(6) 0.0219(6) 0.0059(5) -0.0006(5) 0.0000(5)
Cu5 0.0269(6) 0.0217(6) 0.0235(6) 0.0072(5) 0.0023(5) 0.0043(5)
Cu6 0.0217(6) 0.0162(5) 0.0254(6) 0.0081(5) 0.0023(5) 0.0034(5)
Cu7 0.0238(6) 0.0247(6) 0.0244(6) 0.0086(5) -0.0008(5) 0.0082(5)
Cu8 0.0168(5) 0.0158(5) 0.0159(5) 0.0025(4) 0.0000(4) 0.0049(4)
I1 0.0143(3) 0.0133(3) 0.0236(3) 0.0042(2) 0.0009(2) 0.0034(2)
I2 0.0197(3) 0.0223(3) 0.0115(3) 0.0060(2) -0.0005(2) 0.0036(2)
I3 0.0111(3) 0.0121(3) 0.0178(3) 0.0023(2) 0.0007(2) 0.0032(2)
I4 0.0226(3) 0.0179(3) 0.0200(3) 0.0063(2) 0.0008(2) -0.0004(2)
I5 0.0247(3) 0.0139(3) 0.0171(3) 0.0034(2) 0.0032(2) 0.0003(2)
I6 0.0168(3) 0.0152(3) 0.0192(3) 0.0024(2) 0.0000(2) 0.0012(2)
I7 0.0208(3) 0.0174(3) 0.0121(3) 0.0050(2) -0.0016(2) 0.0041(2)
I8 0.0162(3) 0.0200(3) 0.0204(3) 0.0050(2) 0.0020(2) 0.0014(2)
N1 0.022(4) 0.013(4) 0.014(4) 0.004(3) 0.009(3) 0.005(3)
N2 0.018(4) 0.022(4) 0.010(3) -0.001(3) -0.002(3) 0.008(3)
N3 0.012(3) 0.022(4) 0.015(4) 0.005(3) 0.003(3) 0.012(3)
N4 0.008(3) 0.024(4) 0.010(3) 0.000(3) 0.000(3) 0.000(3)
N5 0.020(4) 0.007(3) 0.013(3) 0.001(3) 0.001(3) 0.000(3)
N6 0.019(4) 0.012(3) 0.015(4) 0.005(3) -0.001(3) 0.006(3)
N7 0.016(4) 0.015(4) 0.017(4) 0.005(3) -0.001(3) 0.004(3)
N8 0.016(4) 0.017(4) 0.011(3) 0.001(3) -0.001(3) 0.005(3)
N9 0.028(5) 0.024(4) 0.024(4) 0.005(4) 0.000(4) 0.003(4)
N10 0.027(4) 0.016(4) 0.021(4) 0.002(3) 0.000(4) 0.004(3)
S1 0.0164(10) 0.0154(10) 0.0160(10) 0.0014(8) 0.0022(9) 0.0006(8)
S2 0.0220(12) 0.0156(11) 0.0273(13) -0.0046(9) -0.0031(10) 0.0004(9)
C1 0.026(5) 0.017(5) 0.029(5) 0.000(4) 0.006(4) 0.003(4)
C2 0.028(5) 0.018(5) 0.036(6) 0.001(4) 0.009(5) 0.002(4)
C3 0.035(6) 0.020(5) 0.025(5) -0.006(4) -0.003(5) -0.007(4)
C4 0.035(6) 0.006(4) 0.037(6) 0.005(4) 0.012(5) 0.001(4)
C5 0.026(5) 0.011(4) 0.025(5) 0.007(4) 0.006(4) 0.002(4)
C6 0.025(5) 0.016(4) 0.015(4) 0.006(4) 0.010(4) 0.004(4)
C7 0.036(6) 0.014(4) 0.033(6) 0.009(4) 0.013(5) 0.013(4)
C8 0.033(5) 0.024(5) 0.020(5) 0.009(4) 0.005(4) 0.017(4)
C9 0.024(5) 0.013(4) 0.017(4) 0.008(4) 0.006(4) 0.007(4)
C10 0.027(5) 0.029(5) 0.012(4) 0.006(4) 0.001(4) 0.014(4)
C11 0.022(5) 0.025(5) 0.013(4) 0.002(4) 0.003(4) 0.007(4)
C12 0.011(4) 0.025(5) 0.014(4) 0.003(4) 0.002(3) 0.010(4)
C13 0.011(4) 0.030(5) 0.022(5) 0.002(4) 0.010(4) 0.002(4)
C14 0.013(4) 0.029(5) 0.022(5) 0.001(4) 0.002(4) 0.002(4)
C15 0.019(4) 0.022(5) 0.013(4) 0.000(4) 0.003(4) 0.001(4)
C16 0.030(6) 0.032(6) 0.027(5) 0.004(5) 0.004(5) 0.001(5)
C17 0.045(7) 0.049(7) 0.017(5) 0.000(5) -0.001(5) 0.007(6)
C18 0.039(7) 0.049(7) 0.024(6) -0.007(5) -0.013(5) 0.011(6)
C19 0.030(5) 0.036(6) 0.015(5) 0.000(4) -0.004(4) 0.006(5)
C20 0.021(5) 0.026(5) 0.016(4) 0.007(4) 0.005(4) 0.013(4)
C21 0.021(5) 0.026(5) 0.018(5) 0.003(4) -0.001(4) 0.001(4)
C22 0.033(5) 0.021(5) 0.013(4) -0.006(4) 0.003(4) -0.002(4)
C23 0.033(5) 0.010(4) 0.015(4) -0.005(3) 0.007(4) -0.001(4)
C24 0.024(5) 0.011(4) 0.019(5) 0.002(3) 0.013(4) 0.004(4)
C25 0.024(5) 0.009(4) 0.013(4) 0.001(3) 0.008(4) 0.003(3)
C26 0.027(5) 0.012(4) 0.022(5) 0.001(4) 0.007(4) 0.008(4)
C27 0.021(4) 0.011(4) 0.025(5) 0.008(4) 0.004(4) 0.007(4)
C28 0.021(4) 0.013(4) 0.019(5) 0.005(4) -0.002(4) -0.004(4)
C29 0.021(4) 0.014(4) 0.015(4) 0.005(3) -0.002(4) 0.003(4)
C30 0.018(4) 0.017(4) 0.010(4) 0.001(3) -0.001(3) 0.002(4)
C31 0.015(4) 0.017(4) 0.006(4) 0.000(3) 0.000(3) 0.000(3)
C32 0.015(4) 0.014(4) 0.022(5) -0.001(4) 0.006(4) 0.001(3)
C33 0.015(4) 0.019(4) 0.018(4) 0.000(4) -0.005(4) 0.001(4)
C34 0.024(5) 0.021(5) 0.036(6) 0.002(4) -0.010(5) 0.004(4)
C35 0.036(6) 0.027(6) 0.032(6) 0.004(5) -0.004(5) 0.002(5)
C36 0.050(7) 0.035(6) 0.024(6) 0.002(5) 0.007(5) 0.006(6)
C37 0.053(8) 0.041(7) 0.048(8) 0.009(6) -0.027(7) 0.002(6)
C38 0.056(8) 0.029(6) 0.034(6) 0.003(5) -0.012(6) 0.010(6)
C39 0.020(5) 0.025(5) 0.021(5) 0.006(4) 0.003(4) 0.005(4)
C40 0.027(5) 0.034(6) 0.031(6) 0.013(5) -0.002(5) 0.012(5)
C41 0.019(5) 0.027(5) 0.025(5) 0.009(4) -0.001(4) 0.006(4)
C42 0.024(5) 0.046(7) 0.052(7) 0.030(6) -0.013(5) 0.009(5)

loop_
_atom_type_symbol
_atom_type_description
_atom_type_scat_dispersion_real
_atom_type_scat_dispersion_imag
_atom_type_scat_source
C C 0.0033 0.0016 'International Tables Vol C Tables 4.2.6.8 and 6.1.1.4'
H H 0.0000 0.0000 'International Tables Vol C Tables 4.2.6.8 and 6.1.1.4'
N N 0.0061 0.0033 'International Tables Vol C Tables 4.2.6.8 and 6.1.1.4'
S S 0.1246 0.1234 'International Tables Vol C Tables 4.2.6.8 and 6.1.1.4'
Cu Cu 0.3201 1.2651 'International Tables Vol C Tables 4.2.6.8 and 6.1.1.4'
I I -0.4742 1.8119 'International Tables Vol C Tables 4.2.6.8 and 6.1.1.4'

loop_
_geom_angle_atom_site_label_1
_geom_angle_atom_site_label_2
_geom_angle_atom_site_label_3
_geom_angle
N3 Cu1 N1 93.6(3)
N3 Cu1 I1 130.1(2)
N1 Cu1 I1 112.3(2)
N3 Cu1 Cu2 107.4(2)
N1 Cu1 Cu2 157.5(2)
I1 Cu1 Cu2 59.82(4)
N3 Cu1 I2 93.1(2)
N1 Cu1 I2 114.3(2)
I1 Cu1 I2 111.75(4)
Cu2 Cu1 I2 57.86(4)
N10 Cu2 I1 110.1(2)
N10 Cu2 I2 105.2(2)
I1 Cu2 I2 115.13(5)
N10 Cu2 Cu1 148.7(2)
I1 Cu2 Cu1 58.30(4)
I2 Cu2 Cu1 63.17(4)
N10 Cu2 I3 112.0(2)
I1 Cu2 I3 102.56(4)
I2 Cu2 I3 112.11(5)
Cu1 Cu2 I3 99.23(5)
N10 Cu2 Cu3 125.1(2)
I1 Cu2 Cu3 124.55(5)
I2 Cu2 Cu3 57.90(4)
Cu1 Cu2 Cu3 75.37(4)
I3 Cu2 Cu3 54.21(3)
N4 Cu3 I4 116.2(2)
N4 Cu3 I3 106.8(2)
I4 Cu3 I3 113.94(5)
N4 Cu3 I2 92.7(2)
I4 Cu3 I2 115.21(5)
I3 Cu3 I2 109.91(4)
N4 Cu3 Cu4 130.1(2)
I4 Cu3 Cu4 58.04(4)
I3 Cu3 Cu4 55.94(4)
I2 Cu3 Cu4 136.42(5)
N4 Cu3 Cu2 106.6(2)
I4 Cu3 Cu2 136.66(5)
I3 Cu3 Cu2 56.11(3)
I2 Cu3 Cu2 53.80(3)
Cu4 Cu3 Cu2 99.29(5)
S2 Cu4 I3 115.80(8)
S2 Cu4 I5 105.65(8)
I3 Cu4 I5 108.01(5)
S2 Cu4 I4 102.49(8)
I3 Cu4 I4 111.42(5)
I5 Cu4 I4 113.44(5)
S2 Cu4 Cu5 127.76(8)
I3 Cu4 Cu5 116.44(5)
I5 Cu4 Cu5 57.46(4)
I4 Cu4 Cu5 57.48(4)
S2 Cu4 Cu3 126.91(8)
I3 Cu4 Cu3 56.56(4)
I5 Cu4 Cu3 127.16(5)
I4 Cu4 Cu3 54.89(4)
Cu5 Cu4 Cu3 83.40(5)
S1 Cu5 I6 112.01(8)
S1 Cu5 I5 104.24(7)
I6 Cu5 I5 111.31(5)
S1 Cu5 I4 116.17(7)
I6 Cu5 I4 100.23(4)
I5 Cu5 I4 113.13(5)
S1 Cu5 Cu4 117.28(8)
I6 Cu5 Cu4 130.71(5)
I5 Cu5 Cu4 57.30(4)
I4 Cu5 Cu4 57.32(4)
S1 Cu5 Cu6 126.01(8)
I6 Cu5 Cu6 56.30(4)
I5 Cu5 Cu6 55.10(3)
I4 Cu5 Cu6 117.78(5)
Cu4 Cu5 Cu6 93.40(5)
N8 Cu6 I5 115.7(2)
N8 Cu6 I6 110.8(2)
I5 Cu6 I6 113.40(5)
N8 Cu6 I7 94.2(2)
I5 Cu6 I7 116.11(5)
I6 Cu6 I7 104.64(4)
N8 Cu6 Cu5 133.1(2)
I5 Cu6 Cu5 57.34(4)
I6 Cu6 Cu5 56.15(4)
I7 Cu6 Cu5 131.82(5)
N9 Cu7 I8 115.4(3)
N9 Cu7 I6 108.9(3)
I8 Cu7 I6 105.27(5)
N9 Cu7 Cu8 140.8(3)
I8 Cu7 Cu8 57.67(4)
I6 Cu7 Cu8 110.05(5)
N9 Cu7 I7 104.4(3)
I8 Cu7 I7 116.05(5)
I6 Cu7 I7 106.36(5)
Cu8 Cu7 I7 59.68(4)
N7 Cu8 N5 92.5(3)
N7 Cu8 I8 111.2(2)
N5 Cu8 I8 114.3(2)
N7 Cu8 I7 94.1(2)
N5 Cu8 I7 119.8(2)
I8 Cu8 I7 118.40(4)
N7 Cu8 Cu7 103.8(2)
N5 Cu8 Cu7 163.7(2)
I8 Cu8 Cu7 59.58(4)
I7 Cu8 Cu7 60.17(4)
Cu1 I1 Cu2 61.89(4)
Cu2 I2 Cu3 68.30(4)
Cu2 I2 Cu1 58.98(3)
Cu3 I2 Cu1 78.24(4)
Cu4 I3 Cu3 67.50(4)
Cu4 I3 Cu2 117.64(4)
Cu3 I3 Cu2 69.68(4)
Cu3 I4 Cu4 67.07(4)
Cu3 I4 Cu5 94.13(4)
Cu4 I4 Cu5 65.20(4)
Cu6 I5 Cu4 106.74(4)
Cu6 I5 Cu5 67.56(4)
Cu4 I5 Cu5 65.24(4)
Cu5 I6 Cu6 67.55(4)
Cu5 I6 Cu7 127.65(4)
Cu6 I6 Cu7 74.50(4)
Cu8 I7 Cu7 60.15(4)
Cu8 I7 Cu6 82.50(4)
Cu7 I7 Cu6 71.87(4)
Cu8 I8 Cu7 62.76(4)
C9 N1 C6 118.7(8)
C9 N1 Cu1 121.4(6)
C6 N1 Cu1 119.8(6)
C11 N2 N3 111.7(8)
C11 N2 C10 129.3(8)
N3 N2 C10 119.0(8)
N4 N3 N2 106.0(7)
N4 N3 Cu1 126.3(6)
N2 N3 Cu1 118.0(6)
N3 N4 C12 110.2(7)
N3 N4 Cu3 114.5(5)
C12 N4 Cu3 134.5(6)
C28 N5 C25 118.2(8)
C28 N5 Cu8 118.7(6)
C25 N5 Cu8 122.2(6)
C30 N6 N7 111.0(7)
C30 N6 C29 131.7(7)
N7 N6 C29 117.2(7)
N8 N7 N6 106.2(7)
N8 N7 Cu8 131.7(6)
N6 N7 Cu8 119.0(6)
N7 N8 C31 109.6(7)
N7 N8 Cu6 114.4(5)
C31 N8 Cu6 135.9(6)
C39 N9 Cu7 173.0(9)
C41 N10 Cu2 175.9(9)
C14 S1 C15 95.4(4)
C14 S1 Cu5 109.2(3)
C15 S1 Cu5 107.5(3)
C33 S2 C34 98.3(5)
C33 S2 Cu4 102.3(3)
C34 S2 Cu4 107.1(3)
C2 C1 C6 121.5(9)
C2 C1 H1A 119.2
C6 C1 H1A 119.2
C1 C2 C3 120.3(10)
C1 C2 H2A 119.9
C3 C2 H2A 119.9
C4 C3 C2 119.5(10)
C4 C3 H3A 120.3
C2 C3 H3A 120.3
C3 C4 C5 121.3(9)
C3 C4 H4A 119.3
C5 C4 H4A 119.3
C4 C5 C7 123.0(9)
C4 C5 C6 119.3(9)
C7 C5 C6 117.7(9)
N1 C6 C1 120.1(8)
N1 C6 C5 121.8(9)
C1 C6 C5 118.1(9)
C8 C7 C5 120.0(9)
C8 C7 H7A 120.0
C5 C7 H7A 120.0
C7 C8 C9 118.9(9)
C7 C8 H8A 120.5
C9 C8 H8A 120.5
N1 C9 C8 122.8(9)
N1 C9 C10 119.0(8)
C8 C9 C10 118.0(8)
N2 C10 C9 115.0(7)
N2 C10 H10A 108.5
C9 C10 H10A 108.5
N2 C10 H10B 108.5
C9 C10 H10B 108.5
H10A C10 H10B 107.5
N2 C11 C12 106.2(8)
N2 C11 H11A 126.9
C12 C11 H11A 126.9
N4 C12 C11 105.9(8)
N4 C12 C13 122.0(8)
C11 C12 C13 132.1(8)
C12 C13 C14 114.2(8)
C12 C13 H13A 108.7
C14 C13 H13A 108.7
C12 C13 H13B 108.7
C14 C13 H13B 108.7
H13A C13 H13B 107.6
C13 C14 S1 114.0(6)
C13 C14 H14A 108.8
S1 C14 H14A 108.8
C13 C14 H14B 108.8
S1 C14 H14B 108.8
H14A C14 H14B 107.6
C16 C15 C19 103.8(8)
C16 C15 S1 113.2(7)
C19 C15 S1 113.6(7)
C16 C15 H15A 108.7
C19 C15 H15A 108.7
S1 C15 H15A 108.7
C15 C16 C17 105.2(9)
C15 C16 H16A 110.7
C17 C16 H16A 110.7
C15 C16 H16B 110.7
C17 C16 H16B 110.7
H16A C16 H16B 108.8
C16 C17 C18 107.2(9)
C16 C17 H17A 110.3
C18 C17 H17A 110.3
C16 C17 H17B 110.3
C18 C17 H17B 110.3
H17A C17 H17B 108.5
C19 C18 C17 105.0(9)
C19 C18 H18A 110.7
C17 C18 H18A 110.7
C19 C18 H18B 110.7
C17 C18 H18B 110.7
H18A C18 H18B 108.8
C18 C19 C15 102.4(9)
C18 C19 H19A 111.3
C15 C19 H19A 111.3
C18 C19 H19B 111.3
C15 C19 H19B 111.3
H19A C19 H19B 109.2
C21 C20 C25 121.7(9)
C21 C20 H20A 119.2
C25 C20 H20A 119.2
C20 C21 C22 119.5(9)
C20 C21 H21A 120.2
C22 C21 H21A 120.2
C23 C22 C21 120.7(9)
C23 C22 H22A 119.6
C21 C22 H22A 119.6
C22 C23 C24 120.8(9)
C22 C23 H23A 119.6
C24 C23 H23A 119.6
C23 C24 C26 124.2(8)
C23 C24 C25 118.5(9)
C26 C24 C25 117.2(8)
N5 C25 C20 119.4(8)
N5 C25 C24 121.9(8)
C20 C25 C24 118.7(8)
C27 C26 C24 120.2(8)
C27 C26 H26A 119.9
C24 C26 H26A 119.9
C26 C27 C28 119.8(9)
C26 C27 H27A 120.1
C28 C27 H27A 120.1
N5 C28 C27 122.7(9)
N5 C28 C29 117.5(8)
C27 C28 C29 119.6(8)
N6 C29 C28 110.6(7)
N6 C29 H29A 109.5
C28 C29 H29A 109.5
N6 C29 H29B 109.5
C28 C29 H29B 109.5
H29A C29 H29B 108.1
N6 C30 C31 105.7(8)
N6 C30 H30A 127.2
C31 C30 H30A 127.2
N8 C31 C30 107.5(8)
N8 C31 C32 121.7(8)
C30 C31 C32 130.7(8)
C31 C32 C33 109.2(7)
C31 C32 H32A 109.8
C33 C32 H32A 109.8
C31 C32 H32B 109.8
C33 C32 H32B 109.8
H32A C32 H32B 108.3
C32 C33 S2 111.3(6)
C32 C33 H33A 109.4
S2 C33 H33A 109.4
C32 C33 H33B 109.4
S2 C33 H33B 109.4
H33A C33 H33B 108.0
C35 C34 C38 105.9(9)
C35 C34 S2 111.6(8)
C38 C34 S2 113.9(8)
C35 C34 H34A 108.4
C38 C34 H34A 108.4
S2 C34 H34A 108.4
C34 C35 C36 100.8(9)
C34 C35 H35A 111.6
C36 C35 H35A 111.6
C34 C35 H35B 111.6
C36 C35 H35B 111.6
H35A C35 H35B 109.4
C37 C36 C35 103.5(10)
C37 C36 H36A 111.1
C35 C36 H36A 111.1
C37 C36 H36B 111.1
C35 C36 H36B 111.1
H36A C36 H36B 109.0
C36 C37 C38 107.1(10)
C36 C37 H37A 110.3
C38 C37 H37A 110.3
C36 C37 H37B 110.3
C38 C37 H37B 110.3
H37A C37 H37B 108.6
C37 C38 C34 104.3(10)
C37 C38 H38A 110.9
C34 C38 H38A 110.9
C37 C38 H38B 110.9
C34 C38 H38B 110.9
H38A C38 H38B 108.9
N9 C39 C40 179.2(12)
N10 C41 C42 177.5(12)

loop_
_geom_bond_atom_site_label_1
_geom_bond_atom_site_label_2
_geom_bond_distance
Cu1 N3 2.076(8)
Cu1 N1 2.086(7)
Cu1 I1 2.5734(12)
Cu1 Cu2 2.6679(15)
Cu1 I2 2.7779(13)
Cu2 N10 1.991(9)
Cu2 I1 2.6146(13)
Cu2 I2 2.6360(13)
Cu2 I3 2.6867(13)
Cu2 Cu3 3.0352(17)
Cu3 N4 2.023(8)
Cu3 I4 2.5821(13)
Cu3 I3 2.6254(13)
Cu3 I2 2.7673(14)
Cu3 Cu4 2.9068(18)
Cu4 S2 2.323(3)
Cu4 I3 2.6065(13)
Cu4 I5 2.6764(14)
Cu4 I4 2.6778(14)
Cu4 Cu5 2.8881(18)
Cu5 S1 2.295(3)
Cu5 I6 2.6447(14)
Cu5 I5 2.6811(14)
Cu5 I4 2.6827(14)
Cu5 Cu6 2.9433(17)
Cu6 N8 2.049(7)
Cu6 I5 2.6118(13)
Cu6 I6 2.6494(13)
Cu6 I7 2.7975(14)
Cu7 N9 1.975(9)
Cu7 I8 2.6200(14)
Cu7 I6 2.6844(14)
Cu7 Cu8 2.7013(16)
Cu7 I7 2.7019(14)
Cu8 N7 2.066(8)
Cu8 N5 2.097(7)
Cu8 I8 2.5672(12)
Cu8 I7 2.6883(12)
N1 C9 1.337(12)
N1 C6 1.366(12)
N2 C11 1.334(12)
N2 N3 1.346(10)
N2 C10 1.454(13)
N3 N4 1.327(11)
N4 C12 1.381(11)
N5 C28 1.335(12)
N5 C25 1.374(11)
N6 C30 1.332(12)
N6 N7 1.355(10)
N6 C29 1.474(11)
N7 N8 1.316(11)
N8 C31 1.361(11)
N9 C39 1.150(13)
N10 C41 1.143(13)
S1 C14 1.813(9)
S1 C15 1.822(9)
S2 C33 1.814(9)
S2 C34 1.845(12)
C1 C2 1.357(15)
C1 C6 1.401(14)
C1 H1A 0.9500
C2 C3 1.418(15)
C2 H2A 0.9500
C3 C4 1.355(16)
C3 H3A 0.9500
C4 C5 1.401(14)
C4 H4A 0.9500
C5 C7 1.410(14)
C5 C6 1.423(13)
C7 C8 1.373(15)
C7 H7A 0.9500
C8 C9 1.411(12)
C8 H8A 0.9500
C9 C10 1.496(13)
C10 H10A 0.9900
C10 H10B 0.9900
C11 C12 1.384(13)
C11 H11A 0.9500
C12 C13 1.495(13)
C13 C14 1.522(13)
C13 H13A 0.9900
C13 H13B 0.9900
C14 H14A 0.9900
C14 H14B 0.9900
C15 C16 1.517(13)
C15 C19 1.551(14)
C15 H15A 1.0000
C16 C17 1.530(15)
C16 H16A 0.9900
C16 H16B 0.9900
C17 C18 1.535(17)
C17 H17A 0.9900
C17 H17B 0.9900
C18 C19 1.520(14)
C18 H18A 0.9900
C18 H18B 0.9900
C19 H19A 0.9900
C19 H19B 0.9900
C20 C21 1.364(13)
C20 C25 1.398(13)
C20 H20A 0.9500
C21 C22 1.410(14)
C21 H21A 0.9500
C22 C23 1.357(15)
C22 H22A 0.9500
C23 C24 1.415(13)
C23 H23A 0.9500
C24 C26 1.415(14)
C24 C25 1.429(12)
C26 C27 1.343(13)
C26 H26A 0.9500
C27 C28 1.415(13)
C27 H27A 0.9500
C28 C29 1.496(12)
C29 H29A 0.9900
C29 H29B 0.9900
C30 C31 1.367(12)
C30 H30A 0.9500
C31 C32 1.490(12)
C32 C33 1.535(12)
C32 H32A 0.9900
C32 H32B 0.9900
C33 H33A 0.9900
C33 H33B 0.9900
C34 C35 1.502(14)
C34 C38 1.524(15)
C34 H34A 1.0000
C35 C36 1.534(16)
C35 H35A 0.9900
C35 H35B 0.9900
C36 C37 1.492(18)
C36 H36A 0.9900
C36 H36B 0.9900
C37 C38 1.521(17)
C37 H37A 0.9900
C37 H37B 0.9900
C38 H38A 0.9900
C38 H38B 0.9900
C39 C40 1.477(13)
C41 C42 1.454(13)

loop_
_geom_torsion_atom_site_label_1
_geom_torsion_atom_site_label_2
_geom_torsion_atom_site_label_3
_geom_torsion_atom_site_label_4
_geom_torsion
C11 N2 N3 N4 -1.5(9)
C10 N2 N3 N4 179.7(7)
C11 N2 N3 Cu1 146.7(6)
C10 N2 N3 Cu1 -32.0(10)
N2 N3 N4 C12 0.7(9)
Cu1 N3 N4 C12 -144.1(6)
N2 N3 N4 Cu3 171.9(5)
Cu1 N3 N4 Cu3 27.0(8)
C30 N6 N7 N8 0.1(9)
C29 N6 N7 N8 -179.5(7)
C30 N6 N7 Cu8 -162.4(6)
C29 N6 N7 Cu8 18.0(10)
N6 N7 N8 C31 -0.3(9)
Cu8 N7 N8 C31 159.0(6)
N6 N7 N8 Cu6 177.6(5)
Cu8 N7 N8 Cu6 -23.1(10)
C6 C1 C2 C3 -0.7(16)
C1 C2 C3 C4 -1.4(16)
C2 C3 C4 C5 2.3(16)
C3 C4 C5 C7 178.5(10)
C3 C4 C5 C6 -1.2(14)
C9 N1 C6 C1 -179.5(8)
Cu1 N1 C6 C1 -0.6(11)
C9 N1 C6 C5 0.0(13)
Cu1 N1 C6 C5 178.8(6)
C2 C1 C6 N1 -178.7(9)
C2 C1 C6 C5 1.8(14)
C4 C5 C6 N1 179.7(8)
C7 C5 C6 N1 -0.1(13)
C4 C5 C6 C1 -0.9(13)
C7 C5 C6 C1 179.4(9)
C4 C5 C7 C8 -179.8(9)
C6 C5 C7 C8 0.0(14)
C5 C7 C8 C9 0.2(15)
C6 N1 C9 C8 0.2(13)
Cu1 N1 C9 C8 -178.7(7)
C6 N1 C9 C10 -175.8(8)
Cu1 N1 C9 C10 5.4(11)
C7 C8 C9 N1 -0.3(15)
C7 C8 C9 C10 175.7(9)
C11 N2 C10 C9 -107.0(11)
N3 N2 C10 C9 71.4(10)
N1 C9 C10 N2 -54.5(12)
C8 C9 C10 N2 129.4(9)
N3 N2 C11 C12 1.7(10)
C10 N2 C11 C12 -179.7(8)
N3 N4 C12 C11 0.3(10)
Cu3 N4 C12 C11 -168.4(7)
N3 N4 C12 C13 178.6(8)
Cu3 N4 C12 C13 9.9(13)
N2 C11 C12 N4 -1.2(10)
N2 C11 C12 C13 -179.3(9)
N4 C12 C13 C14 106.6(10)
C11 C12 C13 C14 -75.6(12)
C12 C13 C14 S1 -66.8(10)
C15 S1 C14 C13 -172.1(8)
Cu5 S1 C14 C13 -61.4(8)
C14 S1 C15 C16 179.6(8)
Cu5 S1 C15 C16 67.5(7)
C14 S1 C15 C19 -62.4(8)
Cu5 S1 C15 C19 -174.5(6)
C19 C15 C16 C17 31.2(11)
S1 C15 C16 C17 154.8(8)
C15 C16 C17 C18 -9.9(13)
C16 C17 C18 C19 -15.7(14)
C17 C18 C19 C15 34.5(12)
C16 C15 C19 C18 -41.0(11)
S1 C15 C19 C18 -164.3(8)
C25 C20 C21 C22 1.6(15)
C20 C21 C22 C23 -1.3(15)
C21 C22 C23 C24 0.1(15)
C22 C23 C24 C26 -177.5(10)
C22 C23 C24 C25 0.7(14)
C28 N5 C25 C20 -177.1(8)
Cu8 N5 C25 C20 14.3(11)
C28 N5 C25 C24 1.6(12)
Cu8 N5 C25 C24 -166.9(6)
C21 C20 C25 N5 177.9(9)
C21 C20 C25 C24 -0.8(14)
C23 C24 C25 N5 -179.1(8)
C26 C24 C25 N5 -0.8(13)
C23 C24 C25 C20 -0.3(13)
C26 C24 C25 C20 178.0(9)
C23 C24 C26 C27 177.1(9)
C25 C24 C26 C27 -1.1(13)
C24 C26 C27 C28 2.1(14)
C25 N5 C28 C27 -0.6(13)
Cu8 N5 C28 C27 168.3(7)
C25 N5 C28 C29 174.7(8)
Cu8 N5 C28 C29 -16.3(10)
C26 C27 C28 N5 -1.2(14)
C26 C27 C28 C29 -176.5(9)
C30 N6 C29 C28 109.6(10)
N7 N6 C29 C28 -70.9(10)
N5 C28 C29 N6 70.0(10)
C27 C28 C29 N6 -114.5(9)
N7 N6 C30 C31 0.2(10)
C29 N6 C30 C31 179.7(8)
N7 N8 C31 C30 0.5(10)
Cu6 N8 C31 C30 -176.8(6)
N7 N8 C31 C32 177.1(7)
Cu6 N8 C31 C32 -0.1(13)
N6 C30 C31 N8 -0.4(9)
N6 C30 C31 C32 -176.7(9)
N8 C31 C32 C33 -75.5(10)
C30 C31 C32 C33 100.3(11)
C31 C32 C33 S2 166.5(6)
C34 S2 C33 C32 150.9(7)
Cu4 S2 C33 C32 -99.4(6)
C33 S2 C34 C35 165.3(8)
Cu4 S2 C34 C35 59.6(8)
C33 S2 C34 C38 -74.9(9)
Cu4 S2 C34 C38 179.4(8)
C38 C34 C35 C36 39.4(12)
S2 C34 C35 C36 163.9(8)
C34 C35 C36 C37 -42.0(12)
C35 C36 C37 C38 29.2(15)
C36 C37 C38 C34 -4.9(15)
C35 C34 C38 C37 -22.1(14)
S2 C34 C38 C37 -145.1(10)
